data_2003107
loop_
_publ_author_name
'Bu, Weiming'
'Ye, Ling'
'Zhu, Hailiang'
'Yang, Guangdi'
'Fan, Yuguo'
'Tang, Wenxia'

_publ_section_title
;
 \m-1,3-Imidazolyl-\kN:\kN'-bis[(diethylenetriaminato-\k^3^N)copper]
 triperchlorate hydrate
;
_journal_coden_ASTM ACSCEE
_journal_issue 5
_journal_name_full
;
 Acta Crystallographica, Section C: Crystal Structure Communications
;
_journal_page_first IUC9900045
_journal_paper_doi 10.1107/s0108270199099527
_journal_volume 55
_journal_year 1999
_chemical_formula_iupac '[Cu2 (C4 H12 N3)2 (C3 H3 N2)] (Cl O4)3 , H2 O'
_chemical_formula_moiety 'C11 H27 Cu2 N8, 3(Cl O4), (H2 O) '
_chemical_formula_sum 'C11 H29 Cl3 Cu2 N8 O13'
_chemical_formula_weight 714.85
_chemical_name_systematic
;
 Hydrated,bis[(diethylenetrimine)copper]-\m-(1,3-imidazolate-N,N') triperchlorate
;
_space_group_IT_number 2
_symmetry_cell_setting triclinic
_symmetry_space_group_name_Hall '-P 1'
_symmetry_space_group_name_H-M 'P -1'
_cell_angle_alpha 80.905(7)
_cell_angle_beta 86.368(9)
_cell_angle_gamma 84.220(9)
_cell_formula_units_Z 2
_cell_length_a 8.6950(8)
_cell_length_b 12.1085(15)
_cell_length_c 12.4538(11)
_cell_measurement_reflns_used 34
_cell_measurement_temperature 293(2)
_cell_measurement_theta_max 14.6
_cell_measurement_theta_min 2.2
_cell_volume 1286.4(2)
_computing_cell_refinement XSCANS
_computing_data_collection 'XSCANS (Siemens,1994a)'
_computing_data_reduction XSCANS
_computing_molecular_graphics 'XP (Siemens,1994b)'
_computing_publication_material SHELXL93
_computing_structure_refinement 'SHELXL-93 (Sheldrick, 1993)'
_computing_structure_solution 'SHELXS-86 (Sheldrick, 1990)'
_diffrn_ambient_temperature 293(2)
_diffrn_measurement_device 'Siemens P4'
_diffrn_measurement_method '\w scans'
_diffrn_radiation_monochromator graphite
_diffrn_radiation_source 'fine-focus sealed tube'
_diffrn_radiation_type MoK\a
_diffrn_radiation_wavelength 0.71073
_diffrn_reflns_av_R_equivalents 0.0409
_diffrn_reflns_av_sigmaI/netI 0.0673
_diffrn_reflns_limit_h_max 10
_diffrn_reflns_limit_h_min -1
_diffrn_reflns_limit_k_max 14
_diffrn_reflns_limit_k_min -14
_diffrn_reflns_limit_l_max 14
_diffrn_reflns_limit_l_min -14
_diffrn_reflns_number 5515
_diffrn_reflns_theta_max 26.00
_diffrn_reflns_theta_min 1.66
_diffrn_standards_decay_% 7.9
_diffrn_standards_interval_count 97
_diffrn_standards_number 3
_exptl_absorpt_coefficient_mu 2.040
_exptl_absorpt_correction_T_max 0.771
_exptl_absorpt_correction_T_min 0.546
_exptl_absorpt_correction_type 'empirical via \y scans (Siemens,1994)'
_exptl_crystal_colour blue
_exptl_crystal_density_diffrn 1.846
_exptl_crystal_density_method 'Not measured'
_exptl_crystal_description brick
_exptl_crystal_F_000 728
_exptl_crystal_size_max 0.26
_exptl_crystal_size_mid 0.23
_exptl_crystal_size_min 0.12
_refine_diff_density_max 0.756
_refine_diff_density_min -0.613
_refine_ls_extinction_method none
_refine_ls_goodness_of_fit_all 1.015
_refine_ls_goodness_of_fit_obs 1.156
_refine_ls_hydrogen_treatment 'Placed in idealized positions'
_refine_ls_matrix_type full
_refine_ls_number_parameters 334
_refine_ls_number_reflns 4536
_refine_ls_number_restraints 0
_refine_ls_restrained_S_all 1.015
_refine_ls_restrained_S_obs 1.156
_refine_ls_R_factor_all 0.0548
_refine_ls_R_factor_obs 0.0426
_refine_ls_shift/esd_max 0.005
_refine_ls_shift/esd_mean 0.001
_refine_ls_structure_factor_coef Fsqd
_refine_ls_weighting_details 'w=1/[\s^2^(Fo^2^)+(0.0688P)^2^+0.0000P] where P=(Fo^2^+2Fc^2^)/3'
_refine_ls_weighting_scheme calc
_refine_ls_wR_factor_all 0.0654
_refine_ls_wR_factor_obs 0.0521
_reflns_number_observed 4769
_reflns_number_total 5036
_reflns_observed_criterion >2sigma(I)
_cod_data_source_file qb0071sup1.cif
_cod_data_source_block QB0071
_cod_depositor_comments
;
The following automatic conversions were performed:

'_refine_ls_weighting_scheme' value 'calc
w=1/[\s^2^(Fo^2^)+(0.0688P)^2^+0.0000P] where P=(Fo^2^+2Fc^2^)/3' was
changed to 'calc'. New tag '_refine_ls_weighting_details' was
created. The value of the new tag was set to
'w=1/[\s^2^(Fo^2^)+(0.0688P)^2^+0.0000P] where P=(Fo^2^+2Fc^2^)/3'.

Automatic conversion script
Id: cif_fix_values 3143 2015-03-26 13:38:13Z robertas 
;
_cod_original_sg_symbol_H-M P-1
_cod_database_code 2003107

loop_
_symmetry_equiv_pos_as_xyz
'x, y, z'
'-x, -y, -z'

loop_
_atom_site_aniso_label
_atom_site_aniso_U_11
_atom_site_aniso_U_22
_atom_site_aniso_U_33
_atom_site_aniso_U_12
_atom_site_aniso_U_13
_atom_site_aniso_U_23
Cu1 0.0350(10) 0.0316(9) 0.0340(9) 0.0006(8) -0.0038(8) -0.0018(7)
Cu2 0.0284(9) 0.0405(10) 0.0292(9) -0.0008(8) -0.0034(7) 0.0028(7)
N1 0.032(6) 0.039(6) 0.036(6) -0.010(5) 0.007(5) 0.004(5)
N2 0.035(6) 0.035(6) 0.026(5) 0.000(5) -0.001(5) 0.001(5)
N3 0.034(6) 0.046(7) 0.050(7) -0.001(5) -0.001(5) -0.011(6)
N4 0.047(7) 0.024(6) 0.062(8) 0.015(5) -0.003(6) -0.007(5)
N5 0.065(8) 0.037(6) 0.050(7) 0.000(6) 0.003(6) -0.015(5)
N6 0.036(6) 0.031(6) 0.043(6) -0.004(5) -0.004(5) 0.006(5)
N7 0.036(7) 0.056(7) 0.045(7) -0.012(6) -0.008(6) 0.003(6)
N8 0.033(6) 0.058(8) 0.049(7) 0.000(6) -0.006(6) 0.006(6)
C1 0.036(7) 0.036(7) 0.036(7) 0.003(6) -0.008(6) 0.007(6)
C2 0.035(8) 0.033(8) 0.055(9) -0.001(6) -0.009(7) 0.008(7)
C3 0.032(8) 0.033(8) 0.054(9) -0.014(6) -0.003(7) 0.009(7)
C4 0.035(8) 0.072(11) 0.061(10) 0.004(8) -0.006(7) -0.023(8)
C5 0.029(8) 0.064(11) 0.098(13) 0.005(8) -0.020(9) -0.013(10)
C6 0.072(12) 0.026(8) 0.095(13) 0.023(8) 0.014(10) 0.000(8)
C7 0.103(15) 0.045(10) 0.067(11) 0.002(10) -0.009(10) -0.015(8)
C8 0.050(9) 0.027(7) 0.033(7) 0.000(6) -0.009(7) 0.009(6)
C9 0.034(8) 0.051(9) 0.057(9) 0.010(7) 0.000(7) 0.002(7)
C10 0.029(8) 0.038(8) 0.055(9) -0.005(6) 0.014(7) 0.006(7)
C11 0.055(9) 0.042(8) 0.036(8) -0.017(7) -0.005(7) 0.008(6)
Cl1 0.039(2) 0.040(2) 0.034(2) -0.005(2) 0.000(2) -0.0051(15)
O1 0.051(7) 0.099(9) 0.066(7) -0.033(6) 0.013(6) -0.004(6)
O2 0.130(10) 0.051(6) 0.041(6) -0.019(7) -0.007(6) -0.018(5)
O3 0.076(7) 0.083(7) 0.027(5) 0.001(6) -0.018(5) 0.011(5)
O4 0.070(7) 0.081(8) 0.061(7) 0.025(7) 0.009(6) -0.012(6)
Cl2 0.086(3) 0.053(2) 0.041(2) -0.026(2) 0.008(2) -0.016(2)
O5 0.099(9) 0.057(7) 0.111(9) -0.026(7) 0.036(8) -0.042(7)
O6 0.155(12) 0.069(8) 0.061(7) -0.033(8) 0.025(8) -0.002(6)
O7 0.229(17) 0.137(12) 0.060(8) -0.076(12) -0.069(10) 0.007(8)
O8 0.087(11) 0.195(16) 0.178(16) -0.023(11) 0.033(10) -0.105(13)
Cl3 0.056(3) 0.119(4) 0.037(2) 0.005(3) -0.010(2) -0.022(2)
O9 0.171(14) 0.099(9) 0.057(8) -0.044(9) 0.021(8) -0.013(7)
O10 0.25(2) 0.234(19) 0.094(11) -0.143(17) 0.033(12) -0.096(12)
O11 0.086(10) 0.182(15) 0.090(10) -0.044(10) -0.005(8) -0.028(10)
O12 0.23(2) 0.26(2) 0.099(12) 0.146(18) 0.043(13) 0.063(14)
OW 0.176(14) 0.121(11) 0.078(9) 0.032(10) -0.016(9) -0.042(8)

loop_
_atom_site_label
_atom_site_fract_x
_atom_site_fract_y
_atom_site_fract_z
_atom_site_U_iso_or_equiv
_atom_site_thermal_displace_type
_atom_site_calc_flag
_atom_site_refinement_flags
_atom_site_occupancy
_atom_site_disorder_group
_atom_site_type_symbol
Cu1 -0.0612(2) 0.68421(10) 0.10409(11) 0.0341(5) Uani d . 1 . Cu
Cu2 0.2631(2) 0.29072(13) 0.36366(12) 0.0317(5) Uani d . 1 . Cu
N1 0.1090(11) 0.5738(8) 0.1562(8) 0.035(3) Uani d . 1 . N
N2 0.2308(11) 0.4294(8) 0.2598(7) 0.036(2) Uani d . 1 . N
N3 -0.1997(11) 0.5749(8) 0.0611(8) 0.041(3) Uani d . 1 . N
HN3A -0.1473 0.5327 0.0151 0.052 Uiso calc R 1 . H
HN3B -0.2318 0.5289 0.1205 0.052 Uiso calc R 1 . H
N4 -0.2343(12) 0.8007(8) 0.0550(9) 0.045(3) Uani d . 1 . N
N5 0.0187(13) 0.8096(8) 0.1666(9) 0.051(3) Uani d . 1 . N
HN5A 0.0242 0.7903 0.2392 0.060 Uiso calc R 1 . H
HN5B 0.1148 0.8207 0.1383 0.060 Uiso calc R 1 . H
N6 0.2989(11) 0.1457(8) 0.4658(8) 0.037(3) Uani d . 1 . N
N7 0.0364(11) 0.2617(9) 0.3936(8) 0.045(3) Uani d . 1 . N
HN7A -0.0136 0.3166 0.4270 0.055 Uiso calc R 1 . H
HN7B -0.0083 0.2623 0.3302 0.055 Uiso calc R 1 . H
N8 0.4939(11) 0.2950(9) 0.3707(8) 0.048(3) Uani d . 1 . N
HN8A 0.5387 0.2996 0.3032 0.058 Uiso calc R 1 . H
HN8B 0.5132 0.3560 0.3988 0.058 Uiso calc R 1 . H
C1 0.0947(15) 0.4774(10) 0.2211(10) 0.037(3) Uani d . 1 . C
H1 0.0011 0.4461 0.2380 0.045 Uiso calc R 1 . H
C2 0.3363(15) 0.5026(10) 0.2151(10) 0.041(3) Uani d . 1 . C
H2 0.4420 0.4930 0.2259 0.051 Uiso calc R 1 . H
C3 0.2633(14) 0.5891(10) 0.1539(10) 0.040(3) Uani d . 1 . C
H3 0.3094 0.6505 0.1155 0.049 Uiso calc R 1 . H
C4 -0.3335(15) 0.6404(12) 0.0081(12) 0.053(4) Uani d . 1 . C
H4A -0.3090 0.6589 -0.0694 0.066 Uiso calc R 1 . H
H4B -0.4212 0.5957 0.0176 0.066 Uiso calc R 1 . H
C5 -0.3744(15) 0.7442(12) 0.0544(14) 0.063(5) Uani d . 1 . C
H5A -0.4506 0.7925 0.0110 0.076 Uiso calc R 1 . H
H5B -0.4182 0.7268 0.1280 0.076 Uiso calc R 1 . H
C6 -0.2411(16) 0.8860(11) 0.1255(13) 0.066(5) Uani d . 1 . C
H6A -0.2903 0.8583 0.1953 0.081 Uiso calc R 1 . H
H6B -0.3033 0.9525 0.0932 0.081 Uiso calc R 1 . H
C7 -0.0844(16) 0.9160(12) 0.1423(13) 0.070(5) Uani d . 1 . C
H7A -0.0881 0.9583 0.2025 0.085 Uiso calc R 1 . H
H7B -0.0451 0.9619 0.0774 0.085 Uiso calc R 1 . H
C8 0.4383(14) 0.1503(10) 0.5239(9) 0.037(3) Uani d . 1 . C
H8A 0.4728 0.0763 0.5612 0.046 Uiso calc R 1 . H
H8B 0.4180 0.2009 0.5772 0.046 Uiso calc R 1 . H
C9 0.5595(15) 0.1923(11) 0.4395(11) 0.052(4) Uani d . 1 . C
H9A 0.6488 0.2087 0.4750 0.060 Uiso calc R 1 . H
H9B 0.5929 0.1349 0.3946 0.060 Uiso calc R 1 . H
C10 0.0235(14) 0.1526(10) 0.4627(10) 0.042(3) Uani d . 1 . C
H10A 0.0257 0.0939 0.4178 0.051 Uiso calc R 1 . H
H10B -0.0735 0.1539 0.5057 0.051 Uiso calc R 1 . H
C11 0.1566(15) 0.1300(11) 0.5361(10) 0.046(3) Uani d . 1 . C
H11A 0.1463 0.1816 0.5888 0.053 Uiso calc R 1 . H
H11B 0.1600 0.0538 0.5751 0.053 Uiso calc R 1 . H
Cl1 0.2005(4) 0.7540(3) -0.1315(2) 0.038(8) Uani d . 1 . Cl
O1 0.0691(11) 0.6964(9) -0.0963(8) 0.076(3) Uani d . 1 . O
O2 0.2249(13) 0.8246(8) -0.0546(7) 0.073(3) Uani d . 1 . O
O3 0.1783(11) 0.8205(8) -0.2363(7) 0.066(3) Uani d . 1 . O
O4 0.3311(12) 0.6726(8) -0.1367(8) 0.072(3) Uani d . 1 . O
Cl2 -0.2780(5) 0.5658(3) 0.3841(3) 0.058(9) Uani d . 1 . Cl
O5 -0.2539(13) 0.4625(8) 0.3466(10) 0.087(4) Uani d . 1 . O
O6 -0.2206(16) 0.6491(9) 0.3049(9) 0.090(4) Uani d . 1 . O
O7 -0.2168(16) 0.5713(12) 0.4795(10) 0.127(6) Uani d . 1 . O
O8 -0.4403(16) 0.5921(14) 0.4017(13) 0.136(6) Uani d . 1 . O
Cl3 0.3088(5) 0.0143(4) 0.2251(3) 0.0714(13) Uani d . 1 . Cl
O9 0.2383(17) -0.0401(10) 0.3198(9) 0.118(5) Uani d . 1 . O
O10 0.3018(15) -0.0324(15) 0.1358(12) 0.138(8) Uani d . 1 . O
O11 0.4517(15) 0.0390(12) 0.2453(10) 0.126(5) Uani d . 1 . O
O12 0.2256(16) 0.1209(17) 0.2020(12) 0.118(11) Uani d . 1 . O
OW 0.1627(17) -0.3206(11) 0.3917(10) 0.105(5) Uani d . 1 . O

loop_
_atom_type_symbol
_atom_type_description
_atom_type_scat_dispersion_real
_atom_type_scat_dispersion_imag
_atom_type_scat_source
C C 0.0033 0.0016 'International Tables Vol C Tables 4.2.6.8 and 6.1.1.4'
H H 0.0000 0.0000 'International Tables Vol C Tables 4.2.6.8 and 6.1.1.4'
N N 0.0061 0.0033 'International Tables Vol C Tables 4.2.6.8 and 6.1.1.4'
O O 0.0106 0.0060 'International Tables Vol C Tables 4.2.6.8 and 6.1.1.4'
Cl Cl 0.1484 0.1585 'International Tables Vol C Tables 4.2.6.8 and 6.1.1.4'
Cu Cu 0.3201 1.2651 'International Tables Vol C Tables 4.2.6.8 and 6.1.1.4'

loop_
_geom_angle_atom_site_label_1
_geom_angle_atom_site_label_2
_geom_angle_atom_site_label_3
_geom_angle_site_symmetry_1
_geom_angle_site_symmetry_3
_geom_angle
_geom_angle_publ_flag
N1 Cu1 N4 . . 177.9(4) yes
N1 Cu1 N5 . . 94.0(4) yes
N4 Cu1 N5 . . 84.2(4) yes
N1 Cu1 N3 . . 97.5(4) yes
N4 Cu1 N3 . . 84.2(4) yes
N5 Cu1 N3 . . 163.5(4) yes
N2 Cu2 N6 . . 178.0(4) yes
N2 Cu2 N8 . . 95.9(4) yes
N6 Cu2 N8 . . 83.8(4) yes
N2 Cu2 N7 . . 97.4(4) yes
N6 Cu2 N7 . . 83.1(4) yes
N8 Cu2 N7 . . 165.6(4) yes
C1 N1 C3 . . 105.0(10) yes
C1 N1 Cu1 . . 126.0(9) yes
C3 N1 Cu1 . . 127.7(8) yes
C1 N2 C2 . . 104.4(10) yes
C1 N2 Cu2 . . 126.6(8) yes
C2 N2 Cu2 . . 128.9(8) yes
C4 N3 Cu1 . . 108.0(8) yes
C6 N4 C5 . . 116.0(12) yes
C6 N4 Cu1 . . 107.0(9) yes
C5 N4 Cu1 . . 108.2(8) yes
C7 N5 Cu1 . . 111.0(9) yes
C8 N6 C11 . . 114.9(9) yes
C8 N6 Cu2 . . 108.1(7) yes
C11 N6 Cu2 . . 107.9(7) yes
C10 N7 Cu2 . . 110.2(7) yes
C9 N8 Cu2 . . 109.7(8) yes
N1 C1 N2 . . 112.5(12) yes
C3 C2 N2 . . 108.9(11) yes
C2 C3 N1 . . 109.2(11) yes
C5 C4 N3 . . 110.8(11) yes
N4 C5 C4 . . 108.2(12) yes
N4 C6 C7 . . 111.2(12) yes
C6 C7 N5 . . 108.1(12) yes
N6 C8 C9 . . 106.6(10) yes
N8 C9 C8 . . 109.4(10) yes
N7 C10 C11 . . 108.5(10) yes
N6 C11 C10 . . 106.7(9) yes
O1 Cl1 O2 . . 108.7(7) no
O1 Cl1 O3 . . 110.4(6) no
O2 Cl1 O3 . . 109.7(6) no
O1 Cl1 O4 . . 108.1(6) no
O2 Cl1 O4 . . 109.5(7) no
O3 Cl1 O4 . . 110.4(6) no
O7 Cl2 O5 . . 116.3(9) no
O7 Cl2 O6 . . 108.5(8) no
O5 Cl2 O6 . . 109.2(7) no
O7 Cl2 O8 . . 105.0(10) no
O5 Cl2 O8 . . 108.6(8) no
O6 Cl2 O8 . . 108.9(10) no
O10 Cl3 O11 . . 114.9(10) no
O10 Cl3 O9 . . 116.0(9) no
O11 Cl3 O9 . . 110.1(8) no
O10 Cl3 O12 . . 104.8(12) no
O11 Cl3 O12 . . 103.4(13) no
O9 Cl3 O12 . . 106.3(9) no

loop_
_geom_bond_atom_site_label_1
_geom_bond_atom_site_label_2
_geom_bond_site_symmetry_2
_geom_bond_distance
_geom_bond_publ_flag
Cu1 N1 . 1.962(10) yes
Cu1 N4 . 2.011(10) yes
Cu1 N5 . 2.012(10) yes
Cu1 N3 . 2.029(10) yes
Cu1 O1 . 2.663(8) yes
Cu1 O6 . 2.775(8) yes
Cu2 N2 . 1.958(9) yes
Cu2 N6 . 2.008(9) yes
Cu2 N8 . 2.020(10) yes
Cu2 N7 . 2.038(10) yes
Cu2 O7 2_566 2.751(8) yes
Cu2 O12 . 3.149(8) yes
N1 C1 . 1.322(14) yes
N1 C3 . 1.370(14) yes
N2 C1 . 1.347(14) yes
N2 C2 . 1.371(14) yes
N3 C4 . 1.471(15) yes
N4 C6 . 1.45(2) yes
N4 C5 . 1.46(2) yes
N5 C7 . 1.49(2) yes
N6 C8 . 1.460(14) yes
N6 C11 . 1.481(15) yes
N7 C10 . 1.468(14) yes
N8 C9 . 1.479(14) yes
C2 C3 . 1.33(2) yes
C4 C5 . 1.47(2) yes
C6 C7 . 1.48(2) yes
C8 C9 . 1.51(2) yes
C10 C11 . 1.50(2) yes
Cl1 O1 . 1.409(9) no
Cl1 O2 . 1.418(9) no
Cl1 O3 . 1.434(8) no
Cl1 O4 . 1.432(9) no
Cl2 O7 . 1.346(11) no
Cl2 O5 . 1.395(10) no
Cl2 O6 . 1.401(10) no
Cl2 O8 . 1.426(14) no
Cl3 O10 . 1.333(13) no
Cl3 O11 . 1.354(12) no
Cl3 O9 . 1.394(12) no
Cl3 O12 . 1.41(2) no
OW HN5A 1_545 2.454 no
OW HN7A 2_556 2.536 no
O2 HN5B . 2.524 no
O3 HN7B 2_565 2.334 no
O4 HN8A 2_665 2.291 no
O5 HN8B 1_455 2.507 no
O10 HN5B 1_545 2.524 no
